data_1524558
loop_
_publ_author_name
'Hong, H.Y.-P.'
'McCollum, B.C.'

_publ_section_title
;
 Crystal structure of K5 Nd Li2 F10
;
_journal_name_full 'Materials Research Bulletin'
_journal_page_first 137
_journal_page_last 142
_journal_volume 14
_journal_year 1979
_chemical_formula_sum 'F10 K5 Li2 Nd'
_chemical_name_systematic 'K5 Li2 Nd F10'
_space_group_IT_number 62
_symmetry_space_group_name_Hall '-P 2ac 2n'
_symmetry_space_group_name_H-M 'P n m a'
_cell_angle_alpha 90
_cell_angle_beta 90
_cell_angle_gamma 90
_cell_formula_units_Z 4
_cell_length_a 20.64999
_cell_length_b 7.779
_cell_length_c 6.902
_cell_volume 1108.712
_citation_journal_id_ASTM MRBUAC
_cod_data_source_file Hong_MRBUAC_1979_204.cif
_cod_data_source_block F10K5Li2Nd1
_cod_original_formula_sum 'F10 K5 Li2 Nd1'
_cod_database_code 1524558

loop_
_symmetry_equiv_pos_as_xyz
x,y,z
-x+1/2,-y,z+1/2
x+1/2,-y+1/2,-z+1/2
-x,y+1/2,-z
-x,-y,-z
x-1/2,y,-z-1/2
-x-1/2,y-1/2,z-1/2
x,-y-1/2,z

loop_
_atom_site_label
_atom_site_type_symbol
_atom_site_fract_x
_atom_site_fract_y
_atom_site_fract_z
_atom_site_occupancy
_atom_site_U_iso_or_equiv
F5 F-1 0.223 0.25 0.181 1 0.0
K3 K+1 0.3622 0.25 0.938 1 0.0
F3 F-1 0.092 0.961 0.138 1 0.0
F7 F-1 0.76 0.25 0.799 1 0.0
F1 F-1 0.007 0.25 0.046 1 0.0
F2 F-1 0.021 0.25 0.448 1 0.0
K2 K+1 0.2823 0.025 0.424 1 0.0
Li2 Li+1 0.677 0.25 0.869 1 0.0
F8 F-1 0.631 0.25 0.598 1 0.0
F4 F-1 0.144 0.07 0.509 1 0.0
Li1 Li+1 0.922 0.25 0.962 1 0.0
Nd1 Nd+3 0.107 0.25 0.235 1 0.0
K1 K+1 0.4572 0.981 0.249 1 0.0
F6 F-1 0.376 0.25 0.314 1 0.0
